data_7201314
loop_
_publ_author_name
'Khanpour, Mojtaba'
'Morsali, Ali'

_publ_section_title
;
 Solid state crystal-to-crystal transformation from a monomeric
 structure to 1-D coordination polymers on anion exchange,
;
_journal_issue 12
_journal_name_full CrystEngComm
_journal_page_first 2585
_journal_paper_doi 10.1039/b908362f
_journal_volume 11
_journal_year 2009
_chemical_formula_moiety 'C28 H36 N8 O4 Zn, 2(C14 H14 N4), 2( N O3 )'
_chemical_formula_sum 'C56 H64 N18 O10 Zn'
_chemical_formula_weight 1214.62
_chemical_name_systematic
;
?
;
_space_group_IT_number 14
_symmetry_cell_setting monoclinic
_symmetry_space_group_name_Hall '-P 2ybc'
_symmetry_space_group_name_H-M 'P 1 21/c 1'
_atom_sites_solution_hydrogens geom
_atom_sites_solution_primary direct
_atom_sites_solution_secondary difmap
_audit_creation_method SHELXL-97
_cell_angle_alpha 90.00
_cell_angle_beta 91.819(2)
_cell_angle_gamma 90.00
_cell_formula_units_Z 2
_cell_length_a 8.7682(12)
_cell_length_b 22.742(3)
_cell_length_c 14.533(2)
_cell_measurement_reflns_used 3670
_cell_measurement_temperature 298(2)
_cell_measurement_theta_max 25.02
_cell_measurement_theta_min 2.34
_cell_volume 2896.5(7)
_computing_cell_refinement 'SAINT (Bruker, 2002)'
_computing_data_collection 'SMART (Bruker, 2002)'
_computing_data_reduction SAINT
_computing_molecular_graphics 'XP (Bruker, 2002)'
_computing_publication_material 'SHELXL-97 (Bruker, 2002)'
_computing_structure_refinement 'SHELXL-97 (Sheldrick, 1997)'
_computing_structure_solution 'SHELXS-97 (Sheldrick, 1997)'
_diffrn_ambient_temperature 298(2)
_diffrn_measured_fraction_theta_full 0.998
_diffrn_measured_fraction_theta_max 0.998
_diffrn_measurement_device_type 'Bruker APEX area-detector diffractometer'
_diffrn_measurement_method '\f and \w scan'
_diffrn_radiation_monochromator graphite
_diffrn_radiation_source 'fine-focus sealed tube'
_diffrn_radiation_type MoK\a
_diffrn_radiation_wavelength 0.71073
_diffrn_reflns_av_R_equivalents 0.0344
_diffrn_reflns_av_sigmaI/netI 0.0416
_diffrn_reflns_limit_h_max 10
_diffrn_reflns_limit_h_min -10
_diffrn_reflns_limit_k_max 23
_diffrn_reflns_limit_k_min -27
_diffrn_reflns_limit_l_max 16
_diffrn_reflns_limit_l_min -17
_diffrn_reflns_number 15072
_diffrn_reflns_theta_full 25.01
_diffrn_reflns_theta_max 25.01
_diffrn_reflns_theta_min 1.66
_diffrn_standards_decay_% 0
_diffrn_standards_interval_time 0
_diffrn_standards_number 0
_exptl_absorpt_coefficient_mu 0.499
_exptl_absorpt_correction_T_max 0.8771
_exptl_absorpt_correction_T_min 0.8608
_exptl_absorpt_correction_type multi-scan
_exptl_absorpt_process_details 'SADABS (Bruker, 2002)'
_exptl_crystal_colour Colorless
_exptl_crystal_density_diffrn 1.393
_exptl_crystal_density_method 'not measured'
_exptl_crystal_description Block
_exptl_crystal_F_000 1272
_exptl_crystal_size_max 0.31
_exptl_crystal_size_mid 0.30
_exptl_crystal_size_min 0.27
_refine_diff_density_max 0.473
_refine_diff_density_min -0.280
_refine_diff_density_rms 0.058
_refine_ls_extinction_method none
_refine_ls_goodness_of_fit_ref 1.152
_refine_ls_hydrogen_treatment mixed
_refine_ls_matrix_type full
_refine_ls_number_parameters 401
_refine_ls_number_reflns 5104
_refine_ls_number_restraints 0
_refine_ls_restrained_S_all 1.152
_refine_ls_R_factor_all 0.0679
_refine_ls_R_factor_gt 0.0581
_refine_ls_shift/su_max 0.001
_refine_ls_shift/su_mean 0.000
_refine_ls_structure_factor_coef Fsqd
_refine_ls_weighting_details 'calc w=1/[\s^2^(Fo^2^)+(0.0488P)^2^+2.1689P] where P=(Fo^2^+2Fc^2^)/3'
_refine_ls_weighting_scheme calc
_refine_ls_wR_factor_gt 0.1227
_refine_ls_wR_factor_ref 0.1279
_reflns_number_gt 4472
_reflns_number_total 5104
_reflns_threshold_expression I>2\s(I)
_cod_data_source_file b908362f.txt
_cod_data_source_block 01082m
_cod_depositor_comments
;
The following automatic conversions were performed:
'_symmetry_cell_setting' value 'Monoclinic' changed to 'monoclinic'
according to '/home/saulius/struct/CIF-dictionaries/cif_core.dic'
dictionary named 'cif_core.dic' version 2.4.1 from
2010-06-29.

'_exptl_absorpt_correction_type' value 'Multi-scan' changed
to 'multi-scan' according to
'/home/saulius/struct/CIF-dictionaries/cif_core.dic' dictionary named
'cif_core.dic' version 2.4.1 from 2010-06-29.

Automatic conversion script
Id: cif_fix_enum 1527 2010-12-29 10:47:43Z saulius 
;
_cod_original_sg_symbol_H-M 'P 21/c'
_cod_database_code 7201314

loop_
_symmetry_equiv_pos_as_xyz
'x, y, z'
'-x, y+1/2, -z+1/2'
'-x, -y, -z'
'x, -y-1/2, z-1/2'

loop_
_atom_site_label
_atom_site_type_symbol
_atom_site_fract_x
_atom_site_fract_y
_atom_site_fract_z
_atom_site_U_iso_or_equiv
_atom_site_adp_type
_atom_site_occupancy
_atom_site_symmetry_multiplicity
_atom_site_calc_flag
_atom_site_refinement_flags
_atom_site_disorder_assembly
_atom_site_disorder_group
Zn1 Zn 0.5000 0.5000 1.0000 0.02563(15) Uani 1 2 d S . .
O1 O 0.4149(2) 0.57079(9) 1.07288(15) 0.0359(5) Uani 1 1 d D . .
O2 O 0.2939(2) 0.45554(9) 1.01115(16) 0.0339(5) Uani 1 1 d D . .
O3 O 0.8509(3) 0.43596(13) 0.83447(18) 0.0620(8) Uani 1 1 d . . .
O4 O 0.9491(3) 0.41226(17) 0.9652(2) 0.0857(11) Uani 1 1 d . . .
O5 O 1.0907(3) 0.44868(11) 0.86169(17) 0.0493(6) Uani 1 1 d . . .
N1 N -0.4406(3) 0.84873(12) 0.6919(2) 0.0459(7) Uani 1 1 d . . .
N2 N -0.0820(3) 0.69463(12) 0.7320(2) 0.0408(7) Uani 1 1 d . . .
N3 N 0.0705(3) 0.67552(11) 0.74128(19) 0.0388(6) Uani 1 1 d . . .
N4 N 0.4254(3) 0.54288(10) 0.87049(16) 0.0280(5) Uani 1 1 d . . .
N5 N 0.3119(3) 0.33411(12) 0.0411(2) 0.0432(7) Uani 1 1 d . . .
N6 N 0.6504(3) 0.17237(12) 0.0139(2) 0.0452(7) Uani 1 1 d . . .
N7 N 0.8002(3) 0.15182(13) 0.0089(2) 0.0462(7) Uani 1 1 d . . .
N8 N 1.2120(4) 0.06927(15) -0.0355(3) 0.0624(9) Uani 1 1 d . . .
N9 N 0.9638(3) 0.43254(12) 0.88827(19) 0.0385(6) Uani 1 1 d . . .
C1 C -0.5528(4) 0.81139(15) 0.7078(2) 0.0430(8) Uani 1 1 d . . .
H1 H -0.6526 0.8251 0.7030 0.052 Uiso 1 1 calc R . .
C2 C -0.5294(4) 0.75362(15) 0.7312(2) 0.0433(8) Uani 1 1 d . . .
H2 H -0.6116 0.7289 0.7417 0.052 Uiso 1 1 calc R . .
C3 C -0.3827(4) 0.73289(14) 0.7387(2) 0.0395(8) Uani 1 1 d . . .
H3 H -0.3644 0.6937 0.7539 0.047 Uiso 1 1 calc R . .
C4 C -0.2619(3) 0.77067(13) 0.7237(2) 0.0313(7) Uani 1 1 d . . .
C5 C -0.2984(4) 0.82825(14) 0.7011(2) 0.0393(8) Uani 1 1 d . . .
H5 H -0.2186 0.8543 0.6918 0.047 Uiso 1 1 calc R . .
C6 C -0.1014(3) 0.75004(14) 0.7319(2) 0.0333(7) Uani 1 1 d . . .
C7 C 0.0235(4) 0.79430(18) 0.7432(4) 0.0822(16) Uani 1 1 d . . .
H7A H 0.1185 0.7745 0.7560 0.123 Uiso 1 1 calc R . .
H7B H 0.0017 0.8202 0.7934 0.123 Uiso 1 1 calc R . .
H7C H 0.0306 0.8167 0.6876 0.123 Uiso 1 1 calc R . .
C8 C -0.0473(4) 0.58564(15) 0.8023(3) 0.0477(9) Uani 1 1 d . . .
H8A H -0.0485 0.5837 0.8682 0.072 Uiso 1 1 calc R . .
H8B H -0.0351 0.5468 0.7778 0.072 Uiso 1 1 calc R . .
H8C H -0.1417 0.6021 0.7790 0.072 Uiso 1 1 calc R . .
C9 C 0.0820(3) 0.62336(13) 0.7741(2) 0.0312(7) Uani 1 1 d . . .
C10 C 0.2393(3) 0.59855(12) 0.7819(2) 0.0287(6) Uani 1 1 d . . .
C11 C 0.3430(4) 0.60497(13) 0.7121(2) 0.0362(7) Uani 1 1 d . . .
H11 H 0.3166 0.6263 0.6594 0.043 Uiso 1 1 calc R . .
C12 C 0.4848(4) 0.57947(14) 0.7217(2) 0.0387(8) Uani 1 1 d . . .
H12 H 0.5548 0.5830 0.6752 0.046 Uiso 1 1 calc R . .
C13 C 0.5219(3) 0.54863(13) 0.8010(2) 0.0335(7) Uani 1 1 d . . .
H13 H 0.6176 0.5311 0.8066 0.040 Uiso 1 1 calc R . .
C14 C 0.2870(3) 0.56718(12) 0.8598(2) 0.0293(7) Uani 1 1 d . . .
H14 H 0.2189 0.5628 0.9071 0.035 Uiso 1 1 calc R . .
C15 C 0.1939(4) 0.29794(15) 0.0317(2) 0.0445(8) Uani 1 1 d . . .
H15 H 0.0962 0.3135 0.0354 0.053 Uiso 1 1 calc R . .
C16 C 0.2087(4) 0.23868(15) 0.0169(3) 0.0490(9) Uani 1 1 d . . .
H16 H 0.1228 0.2148 0.0107 0.059 Uiso 1 1 calc R . .
C17 C 0.3521(4) 0.21512(15) 0.0113(2) 0.0445(8) Uani 1 1 d . . .
H17 H 0.3643 0.1751 0.0010 0.053 Uiso 1 1 calc R . .
C18 C 0.4789(3) 0.25134(13) 0.0211(2) 0.0340(7) Uani 1 1 d . . .
C19 C 0.4510(4) 0.31045(14) 0.0359(2) 0.0379(8) Uani 1 1 d . . .
H19 H 0.5346 0.3354 0.0428 0.046 Uiso 1 1 calc R . .
C20 C 0.6359(4) 0.22839(14) 0.0170(2) 0.0390(8) Uani 1 1 d . . .
C21 C 0.7681(4) 0.27007(18) 0.0190(4) 0.0722(13) Uani 1 1 d . . .
H21A H 0.7962 0.2794 0.0816 0.108 Uiso 1 1 calc R . .
H21B H 0.7398 0.3054 -0.0134 0.108 Uiso 1 1 calc R . .
H21C H 0.8531 0.2521 -0.0101 0.108 Uiso 1 1 calc R . .
C22 C 0.7211(4) 0.07844(17) 0.1226(3) 0.0571(10) Uani 1 1 d . . .
H22A H 0.7376 0.0941 0.1834 0.086 Uiso 1 1 calc R . .
H22B H 0.7370 0.0367 0.1237 0.086 Uiso 1 1 calc R . .
H22C H 0.6185 0.0867 0.1015 0.086 Uiso 1 1 calc R . .
C23 C 0.8304(4) 0.10620(15) 0.0589(2) 0.0400(8) Uani 1 1 d . . .
C24 C 0.9869(4) 0.08294(14) 0.0533(2) 0.0400(8) Uani 1 1 d . . .
C25 C 1.0597(5) 0.05722(16) 0.1287(3) 0.0534(10) Uani 1 1 d . . .
H25 H 1.0089 0.0522 0.1834 0.064 Uiso 1 1 calc R . .
C26 C 1.2084(5) 0.03918(18) 0.1217(3) 0.0663(12) Uani 1 1 d . . .
H26 H 1.2607 0.0228 0.1722 0.080 Uiso 1 1 calc R . .
C27 C 1.2785(5) 0.04569(18) 0.0398(4) 0.0672(12) Uani 1 1 d . . .
H27 H 1.3788 0.0329 0.0361 0.081 Uiso 1 1 calc R . .
C28 C 1.0695(4) 0.08745(15) -0.0264(3) 0.0492(9) Uani 1 1 d . . .
H28 H 1.0210 0.1046 -0.0776 0.059 Uiso 1 1 calc R . .
H1A H 0.474(3) 0.5872(16) 1.111(2) 0.059 Uiso 1 1 d D . .
H2A H 0.229(3) 0.4582(14) 0.9671(19) 0.059 Uiso 1 1 d D . .
H1B H 0.326(2) 0.5682(16) 1.091(2) 0.059 Uiso 1 1 d D . .
H2B H 0.303(4) 0.4211(10) 1.029(2) 0.059 Uiso 1 1 d D . .

loop_
_atom_site_aniso_label
_atom_site_aniso_U_11
_atom_site_aniso_U_22
_atom_site_aniso_U_33
_atom_site_aniso_U_23
_atom_site_aniso_U_13
_atom_site_aniso_U_12
Zn1 0.0213(2) 0.0219(3) 0.0335(3) 0.0009(2) -0.00358(18) 0.00050(19)
O1 0.0253(11) 0.0310(12) 0.0515(14) -0.0129(10) 0.0003(10) -0.0016(9)
O2 0.0242(11) 0.0271(11) 0.0499(14) 0.0060(10) -0.0080(9) -0.0031(9)
O3 0.0328(14) 0.099(2) 0.0534(16) -0.0084(15) -0.0086(12) -0.0066(13)
O4 0.0548(18) 0.141(3) 0.0617(19) 0.040(2) 0.0059(15) 0.0052(18)
O5 0.0317(13) 0.0614(16) 0.0547(15) 0.0042(12) 0.0010(11) -0.0045(11)
N1 0.0335(15) 0.0362(16) 0.068(2) 0.0122(14) -0.0001(14) 0.0062(12)
N2 0.0306(14) 0.0328(16) 0.0585(18) 0.0074(13) -0.0067(13) 0.0053(12)
N3 0.0322(15) 0.0303(15) 0.0533(18) 0.0048(12) -0.0076(12) 0.0064(11)
N4 0.0250(13) 0.0261(13) 0.0325(14) 0.0025(10) -0.0036(10) 0.0023(10)
N5 0.0414(17) 0.0285(15) 0.0599(19) 0.0042(13) 0.0020(14) 0.0042(12)
N6 0.0446(17) 0.0417(17) 0.0493(18) -0.0033(13) 0.0007(13) 0.0111(13)
N7 0.0461(17) 0.0451(18) 0.0472(18) -0.0040(14) 0.0012(14) 0.0155(14)
N8 0.052(2) 0.057(2) 0.078(3) -0.0091(18) 0.0093(18) 0.0115(16)
N9 0.0331(16) 0.0402(16) 0.0423(17) -0.0056(13) -0.0005(13) 0.0045(12)
C1 0.0281(17) 0.046(2) 0.055(2) 0.0085(16) 0.0003(15) 0.0063(15)
C2 0.0305(18) 0.039(2) 0.060(2) 0.0127(17) 0.0038(16) -0.0031(15)
C3 0.0393(19) 0.0302(18) 0.049(2) 0.0109(15) 0.0013(15) -0.0001(14)
C4 0.0324(16) 0.0296(16) 0.0317(16) 0.0049(13) -0.0011(13) 0.0025(13)
C5 0.0307(17) 0.0316(18) 0.055(2) 0.0094(15) 0.0002(15) -0.0007(14)
C6 0.0319(17) 0.0300(17) 0.0378(18) 0.0083(13) -0.0011(13) 0.0039(13)
C7 0.035(2) 0.042(2) 0.168(5) 0.015(3) -0.012(3) -0.0012(18)
C8 0.0337(18) 0.038(2) 0.072(3) 0.0132(18) -0.0007(17) 0.0043(15)
C9 0.0310(16) 0.0309(17) 0.0312(17) -0.0031(13) -0.0040(13) 0.0053(13)
C10 0.0299(16) 0.0222(15) 0.0337(16) 0.0000(12) -0.0036(13) 0.0017(12)
C11 0.0427(19) 0.0302(17) 0.0354(18) 0.0074(14) -0.0014(14) 0.0001(14)
C12 0.0354(18) 0.0403(19) 0.0407(19) 0.0060(15) 0.0088(15) -0.0013(14)
C13 0.0242(15) 0.0311(17) 0.0452(19) 0.0013(14) -0.0002(14) 0.0017(13)
C14 0.0269(16) 0.0273(16) 0.0336(17) 0.0009(13) 0.0009(12) 0.0013(12)
C15 0.0362(19) 0.042(2) 0.056(2) 0.0033(17) 0.0044(16) 0.0026(15)
C16 0.0367(19) 0.039(2) 0.071(3) -0.0024(18) 0.0037(17) -0.0051(15)
C17 0.047(2) 0.0291(18) 0.057(2) 0.0002(15) 0.0014(17) 0.0012(15)
C18 0.0378(18) 0.0301(17) 0.0340(18) 0.0054(13) 0.0009(14) 0.0025(13)
C19 0.0357(18) 0.0303(18) 0.048(2) 0.0068(14) 0.0004(15) -0.0011(14)
C20 0.0408(19) 0.0378(19) 0.0382(19) 0.0014(15) 0.0000(14) 0.0042(15)
C21 0.037(2) 0.049(2) 0.130(4) 0.008(3) -0.003(2) 0.0045(18)
C22 0.056(2) 0.053(2) 0.063(3) 0.0039(19) 0.003(2) 0.0079(19)
C23 0.046(2) 0.0378(19) 0.0358(18) -0.0101(15) -0.0048(15) 0.0076(15)
C24 0.049(2) 0.0304(18) 0.040(2) -0.0073(14) -0.0060(16) 0.0088(15)
C25 0.062(3) 0.044(2) 0.054(2) 0.0023(17) -0.0028(19) 0.0155(18)
C26 0.069(3) 0.054(3) 0.075(3) 0.001(2) -0.020(2) 0.023(2)
C27 0.045(2) 0.053(3) 0.103(4) -0.014(2) -0.005(2) 0.0127(19)
C28 0.054(2) 0.044(2) 0.049(2) -0.0060(17) -0.0022(18) 0.0125(17)

loop_
_atom_type_symbol
_atom_type_description
_atom_type_scat_dispersion_real
_atom_type_scat_dispersion_imag
_atom_type_scat_source
C C 0.0033 0.0016 'International Tables Vol C Tables 4.2.6.8 and 6.1.1.4'
H H 0.0000 0.0000 'International Tables Vol C Tables 4.2.6.8 and 6.1.1.4'
N N 0.0061 0.0033 'International Tables Vol C Tables 4.2.6.8 and 6.1.1.4'
O O 0.0106 0.0060 'International Tables Vol C Tables 4.2.6.8 and 6.1.1.4'
Zn Zn 0.2839 1.4301 'International Tables Vol C Tables 4.2.6.8 and 6.1.1.4'

loop_
_geom_angle_atom_site_label_1
_geom_angle_atom_site_label_2
_geom_angle_atom_site_label_3
_geom_angle
_geom_angle_site_symmetry_1
_geom_angle_site_symmetry_3
_geom_angle_publ_flag
O1 Zn1 O1 180.00(11) . 3_667 ?
O1 Zn1 O2 90.58(8) . . ?
O1 Zn1 O2 89.42(8) 3_667 . ?
O1 Zn1 O2 89.42(8) . 3_667 ?
O1 Zn1 O2 90.58(8) 3_667 3_667 ?
O2 Zn1 O2 180.00(10) . 3_667 ?
O1 Zn1 N4 89.48(9) . . ?
O1 Zn1 N4 90.52(9) 3_667 . ?
O2 Zn1 N4 92.67(9) . . ?
O2 Zn1 N4 87.33(9) 3_667 . ?
O1 Zn1 N4 90.52(9) . 3_667 ?
O1 Zn1 N4 89.48(9) 3_667 3_667 ?
O2 Zn1 N4 87.33(9) . 3_667 ?
O2 Zn1 N4 92.67(9) 3_667 3_667 ?
N4 Zn1 N4 180.000(1) . 3_667 ?
Zn1 O1 H1A 117(2) . . ?
Zn1 O1 H1B 117(2) . . ?
H1A O1 H1B 113(2) . . ?
Zn1 O2 H2A 118(2) . . ?
Zn1 O2 H2B 114(2) . . ?
H2A O2 H2B 112(2) . . ?
C1 N1 C5 117.1(3) . . ?
C6 N2 N3 115.6(3) . . ?
C9 N3 N2 112.6(3) . . ?
C14 N4 C13 117.6(2) . . ?
C14 N4 Zn1 121.75(19) . . ?
C13 N4 Zn1 120.57(19) . . ?
C15 N5 C19 117.1(3) . . ?
C20 N6 N7 115.4(3) . . ?
C23 N7 N6 114.6(3) . . ?
C28 N8 C27 115.6(4) . . ?
O4 N9 O3 119.7(3) . . ?
O4 N9 O5 121.1(3) . . ?
O3 N9 O5 119.2(3) . . ?
N1 C1 C2 123.5(3) . . ?
N1 C1 H1 118.3 . . ?
C2 C1 H1 118.3 . . ?
C1 C2 C3 118.8(3) . . ?
C1 C2 H2 120.6 . . ?
C3 C2 H2 120.6 . . ?
C2 C3 C4 119.6(3) . . ?
C2 C3 H3 120.2 . . ?
C4 C3 H3 120.2 . . ?
C5 C4 C3 116.8(3) . . ?
C5 C4 C6 121.9(3) . . ?
C3 C4 C6 121.2(3) . . ?
N1 C5 C4 124.2(3) . . ?
N1 C5 H5 117.9 . . ?
C4 C5 H5 117.9 . . ?
N2 C6 C4 116.0(3) . . ?
N2 C6 C7 124.8(3) . . ?
C4 C6 C7 119.1(3) . . ?
C6 C7 H7A 109.5 . . ?
C6 C7 H7B 109.5 . . ?
H7A C7 H7B 109.5 . . ?
C6 C7 H7C 109.5 . . ?
H7A C7 H7C 109.5 . . ?
H7B C7 H7C 109.5 . . ?
C9 C8 H8A 109.5 . . ?
C9 C8 H8B 109.5 . . ?
H8A C8 H8B 109.5 . . ?
C9 C8 H8C 109.5 . . ?
H8A C8 H8C 109.5 . . ?
H8B C8 H8C 109.5 . . ?
N3 C9 C8 125.7(3) . . ?
N3 C9 C10 116.1(3) . . ?
C8 C9 C10 118.1(3) . . ?
C14 C10 C11 117.4(3) . . ?
C14 C10 C9 120.7(3) . . ?
C11 C10 C9 121.9(3) . . ?
C12 C11 C10 119.4(3) . . ?
C12 C11 H11 120.3 . . ?
C10 C11 H11 120.3 . . ?
C11 C12 C13 119.2(3) . . ?
C11 C12 H12 120.4 . . ?
C13 C12 H12 120.4 . . ?
N4 C13 C12 122.7(3) . . ?
N4 C13 H13 118.7 . . ?
C12 C13 H13 118.7 . . ?
N4 C14 C10 123.7(3) . . ?
N4 C14 H14 118.1 . . ?
C10 C14 H14 118.1 . . ?
N5 C15 C16 123.3(3) . . ?
N5 C15 H15 118.4 . . ?
C16 C15 H15 118.4 . . ?
C15 C16 C17 119.0(3) . . ?
C15 C16 H16 120.5 . . ?
C17 C16 H16 120.5 . . ?
C16 C17 C18 119.7(3) . . ?
C16 C17 H17 120.2 . . ?
C18 C17 H17 120.2 . . ?
C19 C18 C17 116.6(3) . . ?
C19 C18 C20 121.3(3) . . ?
C17 C18 C20 122.1(3) . . ?
N5 C19 C18 124.5(3) . . ?
N5 C19 H19 117.8 . . ?
C18 C19 H19 117.8 . . ?
N6 C20 C18 116.5(3) . . ?
N6 C20 C21 123.6(3) . . ?
C18 C20 C21 119.9(3) . . ?
C20 C21 H21A 109.5 . . ?
C20 C21 H21B 109.5 . . ?
H21A C21 H21B 109.5 . . ?
C20 C21 H21C 109.5 . . ?
H21A C21 H21C 109.5 . . ?
H21B C21 H21C 109.5 . . ?
C23 C22 H22A 109.5 . . ?
C23 C22 H22B 109.5 . . ?
H22A C22 H22B 109.5 . . ?
C23 C22 H22C 109.5 . . ?
H22A C22 H22C 109.5 . . ?
H22B C22 H22C 109.5 . . ?
N7 C23 C24 115.6(3) . . ?
N7 C23 C22 124.5(3) . . ?
C24 C23 C22 119.9(3) . . ?
C25 C24 C28 117.0(3) . . ?
C25 C24 C23 121.0(3) . . ?
C28 C24 C23 122.0(3) . . ?
C26 C25 C24 118.9(4) . . ?
C26 C25 H25 120.5 . . ?
C24 C25 H25 120.5 . . ?
C27 C26 C25 119.1(4) . . ?
C27 C26 H26 120.4 . . ?
C25 C26 H26 120.4 . . ?
N8 C27 C26 124.1(4) . . ?
N8 C27 H27 117.9 . . ?
C26 C27 H27 117.9 . . ?
N8 C28 C24 125.2(4) . . ?
N8 C28 H28 117.4 . . ?
C24 C28 H28 117.4 . . ?

loop_
_geom_bond_atom_site_label_1
_geom_bond_atom_site_label_2
_geom_bond_distance
_geom_bond_site_symmetry_2
_geom_bond_publ_flag
Zn1 O1 2.079(2) . ?
Zn1 O1 2.079(2) 3_667 ?
Zn1 O2 2.081(2) . ?
Zn1 O2 2.081(2) 3_667 ?
Zn1 N4 2.201(2) . ?
Zn1 N4 2.201(2) 3_667 ?
O1 H1A 0.830(17) . ?
O1 H1B 0.832(17) . ?
O2 H2A 0.843(17) . ?
O2 H2B 0.830(17) . ?
O3 N9 1.244(3) . ?
O4 N9 1.220(4) . ?
O5 N9 1.244(3) . ?
N1 C1 1.325(4) . ?
N1 C5 1.334(4) . ?
N2 C6 1.271(4) . ?
N2 N3 1.409(3) . ?
N3 C9 1.281(4) . ?
N4 C14 1.338(4) . ?
N4 C13 1.345(4) . ?
N5 C15 1.325(4) . ?
N5 C19 1.338(4) . ?
N6 C20 1.281(4) . ?
N6 N7 1.398(4) . ?
N7 C23 1.289(4) . ?
N8 C28 1.326(5) . ?
N8 C27 1.336(6) . ?
C1 C2 1.371(5) . ?
C1 H1 0.9300 . ?
C2 C3 1.371(4) . ?
C2 H2 0.9300 . ?
C3 C4 1.387(4) . ?
C3 H3 0.9300 . ?
C4 C5 1.385(4) . ?
C4 C6 1.485(4) . ?
C5 H5 0.9300 . ?
C6 C7 1.492(5) . ?
C7 H7A 0.9600 . ?
C7 H7B 0.9600 . ?
C7 H7C 0.9600 . ?
C8 C9 1.489(4) . ?
C8 H8A 0.9600 . ?
C8 H8B 0.9600 . ?
C8 H8C 0.9600 . ?
C9 C10 1.491(4) . ?
C10 C14 1.391(4) . ?
C10 C11 1.392(4) . ?
C11 C12 1.375(4) . ?
C11 H11 0.9300 . ?
C12 C13 1.379(4) . ?
C12 H12 0.9300 . ?
C13 H13 0.9300 . ?
C14 H14 0.9300 . ?
C15 C16 1.371(5) . ?
C15 H15 0.9300 . ?
C16 C17 1.372(5) . ?
C16 H16 0.9300 . ?
C17 C18 1.387(5) . ?
C17 H17 0.9300 . ?
C18 C19 1.384(4) . ?
C18 C20 1.475(4) . ?
C19 H19 0.9300 . ?
C20 C21 1.497(5) . ?
C21 H21A 0.9600 . ?
C21 H21B 0.9600 . ?
C21 H21C 0.9600 . ?
C22 C23 1.493(5) . ?
C22 H22A 0.9600 . ?
C22 H22B 0.9600 . ?
C22 H22C 0.9600 . ?
C23 C24 1.476(5) . ?
C24 C25 1.381(5) . ?
C24 C28 1.390(5) . ?
C25 C26 1.374(6) . ?
C25 H25 0.9300 . ?
C26 C27 1.365(6) . ?
C26 H26 0.9300 . ?
C27 H27 0.9300 . ?
C28 H28 0.9300 . ?

loop_
_geom_hbond_atom_site_label_D
_geom_hbond_atom_site_label_H
_geom_hbond_atom_site_label_A
_geom_hbond_distance_DH
_geom_hbond_distance_HA
_geom_hbond_distance_DA
_geom_hbond_angle_DHA
_geom_hbond_site_symmetry_A
O1 H1A N1 0.830(17) 2.01(2) 2.794(3) 158(4) 4_676
O1 H1B O3 0.832(17) 1.92(2) 2.733(3) 164(3) 3_667
O1 H1B N9 0.832(17) 2.570(18) 3.387(3) 168(3) 3_667
O1 H1B O4 0.832(17) 2.56(3) 3.245(4) 140(3) 3_667
O2 H2A O5 0.843(17) 1.94(2) 2.770(3) 169(3) 1_455
O2 H2A N9 0.843(17) 2.63(2) 3.393(3) 152(3) 1_455
O2 H2A O4 0.843(17) 2.67(3) 3.229(4) 125(3) 1_455
O2 H2B N5 0.830(17) 1.99(2) 2.799(3) 166(3) 1_556
